data_7119906
loop_
_publ_author_name
'Wani, Imtiyaz Ahmad'
'Sayyad, Masthanvali'
'Ghorai, Manas K.'

_publ_section_title
;
 Domino ring-opening cyclization (DROC) of activated aziridines and
 epoxides with nitrones via dual-catalysis &quot;on water&quot;.
;
_journal_issue 31
_journal_name_full 'Chemical communications (Cambridge, England)'
_journal_page_first 4386
_journal_page_last 4389
_journal_paper_doi 10.1039/c7cc01033h
_journal_volume 53
_journal_year 2017
_chemical_formula_moiety 'C26 H30 N2 O3 S'
_chemical_formula_sum 'C26 H30 N2 O3 S'
_chemical_formula_weight 450.58
_chemical_name_systematic
;
 ?
;
_space_group_IT_number 2
_symmetry_cell_setting triclinic
_symmetry_space_group_name_Hall '-P 1'
_symmetry_space_group_name_H-M 'P -1'
_atom_sites_solution_hydrogens geom
_atom_sites_solution_primary direct
_atom_sites_solution_secondary difmap
_audit_creation_method SHELXL-97
_audit_update_record
;
2016-11-18 deposited with the CCDC.
2017-04-05 downloaded from the CCDC.
;
_cell_angle_alpha 96.541(5)
_cell_angle_beta 105.912(5)
_cell_angle_gamma 108.607(5)
_cell_formula_units_Z 2
_cell_length_a 8.774(5)
_cell_length_b 10.058(5)
_cell_length_c 14.512(5)
_cell_measurement_reflns_used 5693
_cell_measurement_temperature 100(2)
_cell_measurement_theta_max 28.4
_cell_measurement_theta_min 2.5
_cell_volume 1138.4(9)
_computing_cell_refinement 'Bruker SMART'
_computing_data_collection 'Bruker SMART APEX'
_computing_data_reduction 'Bruker SAINT PLUS'
_computing_structure_refinement 'SHELXL-97 (Sheldrick, 1997)'
_computing_structure_solution 'SIR97(Altomare, et. al. 1999)'
_diffrn_ambient_temperature 100(2)
_diffrn_measured_fraction_theta_full 0.996
_diffrn_measured_fraction_theta_max 0.996
_diffrn_measurement_device_type 'CCD area detector'
_diffrn_measurement_method 'phi and omega scan'
_diffrn_radiation_monochromator graphite
_diffrn_radiation_source 'fine-focus sealed tube'
_diffrn_radiation_type MoK\a
_diffrn_radiation_wavelength 0.71073
_diffrn_reflns_av_R_equivalents 0.0400
_diffrn_reflns_av_sigmaI/netI 0.0503
_diffrn_reflns_limit_h_max 11
_diffrn_reflns_limit_h_min -11
_diffrn_reflns_limit_k_max 13
_diffrn_reflns_limit_k_min -13
_diffrn_reflns_limit_l_max 19
_diffrn_reflns_limit_l_min -19
_diffrn_reflns_number 17573
_diffrn_reflns_theta_full 28.37
_diffrn_reflns_theta_max 28.37
_diffrn_reflns_theta_min 2.53
_exptl_absorpt_coefficient_mu 0.173
_exptl_absorpt_correction_T_max 0.959
_exptl_absorpt_correction_T_min 0.917
_exptl_absorpt_correction_type empirical
_exptl_absorpt_process_details SADABS
_exptl_crystal_colour WHITE
_exptl_crystal_density_diffrn 1.315
_exptl_crystal_density_method 'not measured'
_exptl_crystal_description PRISM
_exptl_crystal_F_000 480
_exptl_crystal_size_max 0.50
_exptl_crystal_size_mid 0.20
_exptl_crystal_size_min 0.10
_refine_diff_density_max 0.473
_refine_diff_density_min -0.519
_refine_diff_density_rms 0.062
_refine_ls_extinction_method none
_refine_ls_goodness_of_fit_ref 1.014
_refine_ls_hydrogen_treatment mixed
_refine_ls_matrix_type full
_refine_ls_number_parameters 331
_refine_ls_number_reflns 5693
_refine_ls_number_restraints 0
_refine_ls_restrained_S_all 1.014
_refine_ls_R_factor_all 0.0669
_refine_ls_R_factor_gt 0.0454
_refine_ls_shift/su_max 0.001
_refine_ls_shift/su_mean 0.000
_refine_ls_structure_factor_coef Fsqd
_refine_ls_weighting_details 'calc w=1/[\s^2^(Fo^2^)+(0.0557P)^2^+0.4403P] where P=(Fo^2^+2Fc^2^)/3'
_refine_ls_weighting_scheme calc
_refine_ls_wR_factor_gt 0.1040
_refine_ls_wR_factor_ref 0.1133
_reflns_number_gt 4399
_reflns_number_total 5693
_reflns_threshold_expression >2sigma(I)
_cod_data_source_file c7cc01033h2.cif
_cod_data_source_block 20febb_0m
_cod_depositor_comments
;
The following automatic conversions were performed:

'_symmetry_cell_setting' value 'Triclinic' changed to 'triclinic'
according to
/home/data/users/saulius/crontab/automatic-downloads/rss-feeds/RSC/lib/dictionaries/cif_core.dic
dictionary named 'cif_core.dic' version 2.4.2 from 2011-04-26.

'_exptl_absorpt_correction_type' value 'Empirical' changed to
'empirical' according to
/home/data/users/saulius/crontab/automatic-downloads/rss-feeds/RSC/lib/dictionaries/cif_core.dic
dictionary named 'cif_core.dic' version 2.4.2 from 2011-04-26.

Automatic conversion script
Id: cif_fix_values 4973 2017-02-22 13:04:09Z antanas 

 Adding full bibliography for 7119906--7119908.cif.
;
_cod_original_sg_symbol_H-M P-1
_cod_database_code 7119906

loop_
_symmetry_equiv_pos_as_xyz
'x, y, z'
'-x, -y, -z'

loop_
_atom_site_label
_atom_site_type_symbol
_atom_site_fract_x
_atom_site_fract_y
_atom_site_fract_z
_atom_site_U_iso_or_equiv
_atom_site_adp_type
_atom_site_occupancy
_atom_site_symmetry_multiplicity
_atom_site_calc_flag
_atom_site_refinement_flags
S1 S -0.10770(5) 0.07769(4) 0.64672(3) 0.01397(11) Uani 1 1 d .
O1 O 0.24986(14) 0.49908(12) 0.69166(8) 0.0164(2) Uani 1 1 d .
O2 O -0.17645(14) 0.04202(12) 0.72330(8) 0.0177(3) Uani 1 1 d .
O3 O -0.06372(14) -0.02506(12) 0.59295(8) 0.0183(3) Uani 1 1 d .
N2 N 0.06768(16) 0.21956(14) 0.69730(10) 0.0137(3) Uani 1 1 d .
N1 N 0.24587(17) 0.38355(14) 0.62123(10) 0.0158(3) Uani 1 1 d .
C2 C 0.1052(2) 0.60667(17) 0.77305(12) 0.0162(3) Uani 1 1 d .
C14 C 0.5208(2) 0.37272(18) 0.76950(12) 0.0184(3) Uani 1 1 d .
H14 H 0.5244 0.4579 0.7494 0.023(5) Uiso 1 1 calc R
C8 C 0.0627(2) 0.34103(17) 0.76342(12) 0.0146(3) Uani 1 1 d .
C1 C 0.0923(2) 0.46906(17) 0.71293(12) 0.0149(3) Uani 1 1 d .
C19 C -0.25213(19) 0.13061(16) 0.56291(11) 0.0142(3) Uani 1 1 d .
C18 C 0.3691(2) 0.12506(18) 0.76264(12) 0.0177(3) Uani 1 1 d .
H18 H 0.2692 0.0441 0.7395 0.021(5) Uiso 1 1 calc R
C12 C 0.2103(2) 0.25144(17) 0.65710(12) 0.0150(3) Uani 1 1 d .
C3 C 0.2587(2) 0.70006(18) 0.84162(12) 0.0207(4) Uani 1 1 d .
H3 H 0.3574 0.6806 0.8484 0.024(5) Uiso 1 1 calc R
C25 C -0.5661(2) 0.30245(19) 0.36966(13) 0.0226(4) Uani 1 1 d .
H25A H -0.5544 0.2879 0.3058 0.046(7) Uiso 1 1 calc R
H25B H -0.5305 0.4036 0.3960 0.043(6) Uiso 1 1 calc R
H25C H -0.6830 0.2554 0.3644 0.035(6) Uiso 1 1 calc R
C22 C -0.4571(2) 0.24076(17) 0.43651(12) 0.0174(3) Uani 1 1 d .
C20 C -0.3571(2) 0.18800(18) 0.59560(12) 0.0173(3) Uani 1 1 d .
H20 H -0.3601 0.1891 0.6592 0.023(5) Uiso 1 1 calc R
C13 C 0.3712(2) 0.25207(17) 0.73285(11) 0.0154(3) Uani 1 1 d .
C15 C 0.6652(2) 0.3666(2) 0.83605(13) 0.0213(4) Uani 1 1 d .
H15 H 0.7636 0.4487 0.8619 0.021(5) Uiso 1 1 calc R
C16 C 0.6632(2) 0.2395(2) 0.86401(12) 0.0222(4) Uani 1 1 d .
H16 H 0.7606 0.2352 0.9076 0.026(5) Uiso 1 1 calc R
C7 C -0.0400(2) 0.64018(19) 0.76166(13) 0.0213(4) Uani 1 1 d .
H7 H -0.1427 0.5799 0.7146 0.024(5) Uiso 1 1 calc R
C10 C 0.1615(2) 0.24356(18) 0.91551(12) 0.0198(4) Uani 1 1 d .
H10A H 0.1481 0.1599 0.8690 0.022(5) Uiso 1 1 calc R
H10B H 0.0582 0.2232 0.9325 0.020(5) Uiso 1 1 calc R
C9 C 0.1868(2) 0.37240(17) 0.86761(11) 0.0169(3) Uani 1 1 d .
H9A H 0.3022 0.4066 0.8656 0.016(5) Uiso 1 1 calc R
H9B H 0.1744 0.4491 0.9083 0.012(4) Uiso 1 1 calc R
C4 C 0.2650(2) 0.82212(18) 0.89985(13) 0.0255(4) Uani 1 1 d .
H4 H 0.3678 0.8836 0.9462 0.033(6) Uiso 1 1 calc R
C23 C -0.3542(2) 0.17886(18) 0.40461(12) 0.0192(3) Uani 1 1 d .
H23 H -0.3546 0.1741 0.3402 0.022(5) Uiso 1 1 calc R
C26 C 0.1379(2) 0.37780(18) 0.52342(12) 0.0186(3) Uani 1 1 d .
H26A H 0.0237 0.3598 0.5235 0.020(5) Uiso 1 1 calc R
H26B H 0.1381 0.3019 0.4770 0.018(5) Uiso 1 1 calc R
H26C H 0.1808 0.4679 0.5054 0.024(5) Uiso 1 1 calc R
C17 C 0.5151(2) 0.11848(19) 0.82667(12) 0.0210(4) Uani 1 1 d .
H17 H 0.5135 0.0323 0.8446 0.031(6) Uiso 1 1 calc R
C24 C -0.2514(2) 0.12427(17) 0.46679(12) 0.0173(3) Uani 1 1 d .
H24 H -0.1827 0.0838 0.4446 0.019(5) Uiso 1 1 calc R
C6 C -0.0328(3) 0.7628(2) 0.81989(14) 0.0296(4) Uani 1 1 d .
H6 H -0.1306 0.7841 0.8120 0.037(6) Uiso 1 1 calc R
C5 C 0.1192(3) 0.85319(19) 0.88945(13) 0.0281(4) Uani 1 1 d .
H5 H 0.1236 0.9347 0.9292 0.029(5) Uiso 1 1 calc R
C11 C 0.3119(2) 0.2710(2) 1.00781(13) 0.0274(4) Uani 1 1 d .
H11A H 0.4130 0.2843 0.9905 0.050(7) Uiso 1 1 calc R
H11B H 0.2894 0.1901 1.0381 0.040(6) Uiso 1 1 calc R
H11C H 0.3281 0.3558 1.0529 0.036(6) Uiso 1 1 calc R
C21 C -0.4574(2) 0.24361(18) 0.53259(13) 0.0190(3) Uani 1 1 d .
H21 H -0.5263 0.2837 0.5548 0.016(4) Uiso 1 1 calc R
H111 H -0.003(2) 0.4407(17) 0.6525(12) 0.008(4) Uiso 1 1 d .
H113 H 0.181(2) 0.1770(18) 0.6004(12) 0.005(4) Uiso 1 1 d .
H112 H -0.055(2) 0.3132(18) 0.7662(12) 0.014(4) Uiso 1 1 d .

loop_
_atom_site_aniso_label
_atom_site_aniso_U_11
_atom_site_aniso_U_22
_atom_site_aniso_U_33
_atom_site_aniso_U_23
_atom_site_aniso_U_13
_atom_site_aniso_U_12
S1 0.01330(19) 0.01247(19) 0.0153(2) 0.00334(14) 0.00366(15) 0.00441(15)
O1 0.0151(6) 0.0141(5) 0.0195(6) 0.0025(4) 0.0064(5) 0.0046(5)
O2 0.0171(6) 0.0160(6) 0.0190(6) 0.0056(5) 0.0061(5) 0.0040(5)
O3 0.0185(6) 0.0147(6) 0.0212(6) 0.0024(5) 0.0059(5) 0.0066(5)
N2 0.0121(6) 0.0132(6) 0.0157(6) 0.0023(5) 0.0047(5) 0.0045(5)
N1 0.0181(7) 0.0156(7) 0.0147(7) 0.0039(5) 0.0051(5) 0.0075(6)
C2 0.0191(8) 0.0148(8) 0.0150(8) 0.0056(6) 0.0052(6) 0.0064(7)
C14 0.0171(8) 0.0194(8) 0.0199(8) 0.0042(7) 0.0069(7) 0.0076(7)
C8 0.0131(7) 0.0143(8) 0.0166(8) 0.0024(6) 0.0050(6) 0.0054(6)
C1 0.0120(7) 0.0160(8) 0.0146(8) 0.0023(6) 0.0020(6) 0.0047(6)
C19 0.0115(7) 0.0118(7) 0.0154(8) 0.0024(6) 0.0015(6) 0.0019(6)
C18 0.0168(8) 0.0197(8) 0.0181(8) 0.0047(7) 0.0073(7) 0.0073(7)
C12 0.0150(8) 0.0153(8) 0.0157(8) 0.0034(6) 0.0067(6) 0.0056(6)
C3 0.0199(8) 0.0185(8) 0.0201(8) 0.0043(7) 0.0043(7) 0.0043(7)
C25 0.0172(8) 0.0237(9) 0.0260(9) 0.0107(7) 0.0042(7) 0.0068(7)
C22 0.0131(8) 0.0144(8) 0.0205(8) 0.0050(6) 0.0030(6) 0.0013(6)
C20 0.0152(8) 0.0194(8) 0.0156(8) 0.0036(6) 0.0051(6) 0.0044(7)
C13 0.0154(8) 0.0203(8) 0.0136(7) 0.0042(6) 0.0066(6) 0.0090(7)
C15 0.0143(8) 0.0268(9) 0.0204(9) 0.0035(7) 0.0050(7) 0.0057(7)
C16 0.0175(8) 0.0365(10) 0.0171(8) 0.0089(7) 0.0062(7) 0.0142(8)
C7 0.0219(9) 0.0224(9) 0.0183(8) 0.0029(7) 0.0024(7) 0.0105(7)
C10 0.0210(8) 0.0212(9) 0.0173(8) 0.0057(7) 0.0057(7) 0.0077(7)
C9 0.0175(8) 0.0175(8) 0.0144(8) 0.0024(6) 0.0039(6) 0.0061(7)
C4 0.0331(10) 0.0170(9) 0.0164(8) 0.0023(7) 0.0037(8) 0.0003(8)
C23 0.0206(8) 0.0201(8) 0.0146(8) 0.0042(6) 0.0048(7) 0.0052(7)
C26 0.0222(9) 0.0192(8) 0.0168(8) 0.0066(7) 0.0070(7) 0.0091(7)
C17 0.0240(9) 0.0260(9) 0.0203(8) 0.0111(7) 0.0103(7) 0.0140(8)
C24 0.0167(8) 0.0164(8) 0.0178(8) 0.0005(6) 0.0058(7) 0.0057(7)
C6 0.0390(11) 0.0317(10) 0.0251(10) 0.0060(8) 0.0074(9) 0.0247(9)
C5 0.0502(12) 0.0166(9) 0.0188(9) 0.0031(7) 0.0087(8) 0.0164(9)
C11 0.0313(10) 0.0281(10) 0.0203(9) 0.0065(8) 0.0020(8) 0.0127(8)
C21 0.0146(8) 0.0208(8) 0.0233(9) 0.0053(7) 0.0077(7) 0.0072(7)

loop_
_atom_type_symbol
_atom_type_description
_atom_type_scat_dispersion_real
_atom_type_scat_dispersion_imag
_atom_type_scat_source
C C 0.0033 0.0016 'International Tables Vol C Tables 4.2.6.8 and 6.1.1.4'
H H 0.0000 0.0000 'International Tables Vol C Tables 4.2.6.8 and 6.1.1.4'
N N 0.0061 0.0033 'International Tables Vol C Tables 4.2.6.8 and 6.1.1.4'
O O 0.0106 0.0060 'International Tables Vol C Tables 4.2.6.8 and 6.1.1.4'
S S 0.1246 0.1234 'International Tables Vol C Tables 4.2.6.8 and 6.1.1.4'

loop_
_geom_angle_atom_site_label_1
_geom_angle_atom_site_label_2
_geom_angle_atom_site_label_3
_geom_angle
O2 S1 O3 120.13(7)
O2 S1 N2 106.66(7)
O3 S1 N2 106.22(8)
O2 S1 C19 107.39(8)
O3 S1 C19 108.72(8)
N2 S1 C19 107.06(8)
N1 O1 C1 112.91(11)
C12 N2 C8 116.90(12)
C12 N2 S1 122.11(11)
C8 N2 S1 118.12(11)
O1 N1 C12 110.19(12)
O1 N1 C26 110.19(12)
C12 N1 C26 117.27(13)
C3 C2 C7 119.04(16)
C3 C2 C1 121.41(15)
C7 C2 C1 119.53(15)
C13 C14 C15 120.31(16)
N2 C8 C9 112.14(13)
N2 C8 C1 106.79(13)
C9 C8 C1 114.52(13)
O1 C1 C2 106.55(13)
O1 C1 C8 109.72(12)
C2 C1 C8 114.51(13)
C20 C19 C24 120.61(15)
C20 C19 S1 119.33(12)
C24 C19 S1 119.89(12)
C17 C18 C13 120.38(16)
N1 C12 N2 114.50(13)
N1 C12 C13 110.52(13)
N2 C12 C13 110.36(13)
C4 C3 C2 120.19(17)
C21 C22 C23 118.31(15)
C21 C22 C25 120.32(15)
C23 C22 C25 121.36(15)
C21 C20 C19 119.32(15)
C14 C13 C18 119.01(15)
C14 C13 C12 122.47(15)
C18 C13 C12 118.46(15)
C16 C15 C14 120.40(17)
C15 C16 C17 119.47(16)
C6 C7 C2 120.49(17)
C9 C10 C11 111.53(15)
C10 C9 C8 114.24(14)
C5 C4 C3 120.40(17)
C24 C23 C22 121.35(15)
C16 C17 C18 120.38(16)
C23 C24 C19 119.12(15)
C5 C6 C7 120.14(18)
C6 C5 C4 119.71(17)
C20 C21 C22 121.25(16)

loop_
_geom_bond_atom_site_label_1
_geom_bond_atom_site_label_2
_geom_bond_distance
S1 O2 1.4310(12)
S1 O3 1.4360(12)
S1 N2 1.6381(15)
S1 C19 1.7610(17)
O1 N1 1.4422(17)
O1 C1 1.445(2)
N2 C12 1.482(2)
N2 C8 1.485(2)
N1 C12 1.455(2)
N1 C26 1.458(2)
C2 C3 1.390(2)
C2 C7 1.391(2)
C2 C1 1.503(2)
C14 C13 1.390(2)
C14 C15 1.390(2)
C8 C9 1.530(2)
C8 C1 1.539(2)
C19 C20 1.387(2)
C19 C24 1.391(2)
C18 C17 1.387(2)
C18 C13 1.391(2)
C12 C13 1.531(2)
C3 C4 1.385(2)
C25 C22 1.499(2)
C22 C21 1.392(2)
C22 C23 1.393(2)
C20 C21 1.383(2)
C15 C16 1.382(3)
C16 C17 1.385(3)
C7 C6 1.387(3)
C10 C9 1.523(2)
C10 C11 1.525(2)
C4 C5 1.385(3)
C23 C24 1.382(2)
C6 C5 1.379(3)
